data_4106471
loop_
_publ_author_name
'Kosuke Namba'
'Ayumi Osawa'
'Shoji Ishizaka'
'Noboru Kitamura'
'Keiji Tanino'

_publ_section_title
;
 Direct Synthesis of Fluorescent 1,3a,6a-Triazapentalene Derivatives via
 Click-Cyclization-Aromatization Cascade Reaction
;
_journal_name_full 'Journal of the American Chemical Society'
_journal_page_first 11466
_journal_page_last 11469
_journal_paper_doi 10.1021/ja203917r
_journal_volume 133
_journal_year 2011
_chemical_formula_moiety 'C12 H8 N4 '
_chemical_formula_sum 'C12 H8 N4'
_chemical_formula_weight 208.22
_space_group_IT_number 14
_symmetry_cell_setting monoclinic
_symmetry_Int_Tables_number 14
_symmetry_space_group_name_Hall '-P 2yab'
_symmetry_space_group_name_H-M 'P 1 21/a 1'
_cell_angle_alpha 90.0000
_cell_angle_beta 103.851(4)
_cell_angle_gamma 90.0000
_cell_formula_units_Z 4
_cell_length_a 6.8663(17)
_cell_length_b 13.572(3)
_cell_length_c 11.058(3)
_cell_measurement_reflns_used 2270
_cell_measurement_temperature 123.1
_cell_measurement_theta_max 27.5
_cell_measurement_theta_min 3.0
_cell_volume 1000.5(4)
_computing_cell_refinement 'MSC/AFC Diffractometer Control'
_computing_data_collection 'MSC/AFC Diffractometer Control'
_computing_data_reduction CrystalStructure
_computing_publication_material 'CrystalStructure 3.8'
_computing_structure_refinement CRYSTALS
_computing_structure_solution SIR97
_diffrn_ambient_temperature 123.1
_diffrn_measured_fraction_theta_full 0.987
_diffrn_measured_fraction_theta_max 0.987
_diffrn_measurement_device_type 'Rigaku AFC7R'
_diffrn_measurement_method \w-2\q
_diffrn_radiation_type 'Mo K\a'
_diffrn_radiation_wavelength 0.71070
_diffrn_reflns_av_R_equivalents 0.037
_diffrn_reflns_limit_h_max 8
_diffrn_reflns_limit_h_min -8
_diffrn_reflns_limit_k_max 12
_diffrn_reflns_limit_k_min -17
_diffrn_reflns_limit_l_max 14
_diffrn_reflns_limit_l_min -9
_diffrn_reflns_number 8223
_diffrn_reflns_theta_full 27.47
_diffrn_reflns_theta_max 27.47
_diffrn_standards_decay_% 0.00
_diffrn_standards_interval_count 1296647257
_diffrn_standards_number 0
_exptl_absorpt_coefficient_mu 0.089
_exptl_absorpt_correction_T_max 0.996
_exptl_absorpt_correction_T_min 0.855
_exptl_absorpt_correction_type multi-scan
_exptl_crystal_colour green
_exptl_crystal_density_diffrn 1.382
_exptl_crystal_description platelet
_exptl_crystal_F_000 432.00
_exptl_crystal_size_max 0.35
_exptl_crystal_size_mid 0.25
_exptl_crystal_size_min 0.04
_refine_diff_density_max 0.31
_refine_diff_density_min -0.32
_refine_ls_extinction_method none
_refine_ls_goodness_of_fit_ref 1.019
_refine_ls_hydrogen_treatment refall
_refine_ls_number_parameters 153
_refine_ls_number_reflns 2257
_refine_ls_R_factor_gt 0.0461
_refine_ls_shift/su_max 0.0000
_refine_ls_structure_factor_coef Fsqd
_refine_ls_weighting_details 'w = 1/[0.0002Fo^2^ + 1.0000\s(Fo^2^)]/(4Fo^2^)'
_refine_ls_weighting_scheme calc
_refine_ls_wR_factor_ref 0.1106
_reflns_number_gt 1326
_reflns_number_total 2257
_reflns_threshold_expression F^2^>2.0\s(F^2^)
_cod_data_source_file ja203917r_si_002.cif
_cod_data_source_block '__101213y2'
_cod_original_formula_sum 'C12 H8 N4 '
_cod_database_code 4106471

loop_
_symmetry_equiv_pos_site_id
_symmetry_equiv_pos_as_xyz
1 +X,+Y,+Z
2 1/2-X,1/2+Y,-Z
3 -X,-Y,-Z
4 1/2+X,1/2-Y,+Z

loop_
_atom_site_label
_atom_site_type_symbol
_atom_site_fract_x
_atom_site_fract_y
_atom_site_fract_z
_atom_site_U_iso_or_equiv
_atom_site_adp_type
_atom_site_occupancy
_atom_site_symmetry_multiplicity
_atom_site_calc_flag
_atom_site_refinement_flags
N(1) N 0.1246(2) 0.35677(10) -0.19114(14) 0.0279(4) Uani 1.00 1 d .
N(2) N 0.2867(2) 0.40210(10) -0.11298(14) 0.0278(4) Uani 1.00 1 d .
N(3) N 0.2593(2) 0.41627(10) 0.00276(14) 0.0274(4) Uani 1.00 1 d .
N(4) N -0.3234(3) 0.37395(15) 0.50724(18) 0.0560(6) Uani 1.00 1 d .
C(1) C 0.4314(2) 0.41834(13) -0.17561(18) 0.0320(5) Uani 1.00 1 d .
C(2) C 0.3587(3) 0.38170(13) -0.29519(18) 0.0336(5) Uani 1.00 1 d .
C(3) C 0.1684(3) 0.34334(13) -0.30460(17) 0.0320(5) Uani 1.00 1 d .
C(4) C -0.0162(2) 0.34311(13) -0.12176(17) 0.0283(5) Uani 1.00 1 d .
C(5) C 0.0715(2) 0.37942(12) -0.00499(17) 0.0254(4) Uani 1.00 1 d .
C(6) C -0.0112(2) 0.37958(12) 0.10536(16) 0.0255(4) Uani 1.00 1 d .
C(7) C -0.2056(2) 0.34528(12) 0.09806(17) 0.0287(5) Uani 1.00 1 d .
C(8) C -0.2841(2) 0.34404(13) 0.20163(18) 0.0307(5) Uani 1.00 1 d .
C(9) C -0.1688(2) 0.37605(13) 0.31620(17) 0.0292(5) Uani 1.00 1 d .
C(10) C 0.0260(2) 0.41036(13) 0.32521(18) 0.0323(5) Uani 1.00 1 d .
C(11) C 0.1029(2) 0.41197(13) 0.22055(17) 0.0298(5) Uani 1.00 1 d .
C(12) C -0.2539(3) 0.37490(15) 0.4226(2) 0.0393(6) Uani 1.00 1 d .
H(1) H 0.5580 0.4486 -0.1437 0.040 Uiso 1.00 1 c R
H(2) H 0.4279 0.3828 -0.3600 0.041 Uiso 1.00 1 c R
H(3) H 0.0845 0.3136 -0.3761 0.038 Uiso 1.00 1 c R
H(4) H -0.1459 0.3148 -0.1488 0.034 Uiso 1.00 1 c R
H(5) H -0.2849 0.3225 0.0206 0.034 Uiso 1.00 1 c R
H(6) H -0.4171 0.3214 0.1949 0.037 Uiso 1.00 1 c R
H(7) H 0.1052 0.4326 0.4030 0.038 Uiso 1.00 1 c R
H(8) H 0.2354 0.4355 0.2271 0.036 Uiso 1.00 1 c R

loop_
_atom_site_aniso_label
_atom_site_aniso_U_11
_atom_site_aniso_U_22
_atom_site_aniso_U_33
_atom_site_aniso_U_12
_atom_site_aniso_U_13
_atom_site_aniso_U_23
N(1) 0.0282(8) 0.0263(8) 0.0284(8) 0.0007(6) 0.0050(7) -0.0025(6)
N(2) 0.0300(8) 0.0262(8) 0.0271(8) 0.0002(6) 0.0065(7) -0.0015(6)
N(3) 0.0277(8) 0.0296(8) 0.0258(8) -0.0003(6) 0.0080(6) -0.0004(6)
N(4) 0.0513(12) 0.0748(14) 0.0485(12) -0.0002(10) 0.0248(10) 0.0038(10)
C(1) 0.0299(10) 0.0310(10) 0.0383(11) 0.0005(7) 0.0147(9) 0.0034(8)
C(2) 0.0394(11) 0.0312(10) 0.0332(11) 0.0074(8) 0.0147(9) 0.0037(8)
C(3) 0.0394(11) 0.0327(10) 0.0238(10) 0.0046(8) 0.0074(9) -0.0021(7)
C(4) 0.0234(9) 0.0297(10) 0.0321(10) -0.0011(7) 0.0074(8) 0.0009(8)
C(5) 0.0233(9) 0.0224(9) 0.0298(10) 0.0015(7) 0.0047(7) 0.0004(7)
C(6) 0.0288(9) 0.0198(8) 0.0287(10) 0.0016(6) 0.0086(8) 0.0013(7)
C(7) 0.0290(10) 0.0240(9) 0.0323(11) -0.0004(7) 0.0058(8) 0.0004(7)
C(8) 0.0283(10) 0.0263(10) 0.0373(11) -0.0008(7) 0.0075(9) 0.0027(8)
C(9) 0.0322(10) 0.0279(10) 0.0297(10) 0.0020(7) 0.0117(8) 0.0043(7)
C(10) 0.0338(10) 0.0343(10) 0.0282(10) -0.0025(8) 0.0060(8) -0.0006(8)
C(11) 0.0277(10) 0.0292(10) 0.0328(10) -0.0019(7) 0.0081(8) 0.0000(7)
C(12) 0.0377(11) 0.0432(12) 0.0383(12) 0.0008(9) 0.0116(10) 0.0037(9)

loop_
_atom_type_symbol
_atom_type_description
_atom_type_scat_dispersion_real
_atom_type_scat_dispersion_imag
_atom_type_scat_source
C C 0.003 0.002
;
International Tables for Crystallography
(1992, Vol. C, Tables 4.2.6.8 and 6.1.1.4)
;
H H 0.000 0.000
;
International Tables for Crystallography
(1992, Vol. C, Table 6.1.1.4)
;
N N 0.006 0.003
;
International Tables for Crystallography
(1992, Vol. C, Tables 4.2.6.8 and 6.1.1.4)
;

loop_
_geom_angle_atom_site_label_1
_geom_angle_atom_site_label_2
_geom_angle_atom_site_label_3
_geom_angle
_geom_angle_publ_flag
N(2) N(1) C(3) 108.17(15) yes
N(2) N(1) C(4) 106.17(14) yes
C(3) N(1) C(4) 145.65(14) yes
N(1) N(2) N(3) 112.49(14) yes
N(1) N(2) C(1) 109.38(14) yes
N(3) N(2) C(1) 138.11(14) yes
N(2) N(3) C(5) 103.40(13) yes
N(2) C(1) C(2) 106.68(16) yes
C(1) C(2) C(3) 108.87(18) yes
N(1) C(3) C(2) 106.89(15) yes
N(1) C(4) C(5) 105.37(15) yes
N(3) C(5) C(4) 112.55(17) yes
N(3) C(5) C(6) 119.72(14) yes
C(4) C(5) C(6) 127.71(16) yes
C(5) C(6) C(7) 120.47(14) yes
C(5) C(6) C(11) 121.02(16) yes
C(7) C(6) C(11) 118.50(18) yes
C(6) C(7) C(8) 120.94(15) yes
C(7) C(8) C(9) 120.16(17) yes
C(8) C(9) C(10) 119.65(18) yes
C(8) C(9) C(12) 119.26(17) yes
C(10) C(9) C(12) 121.08(16) yes
C(9) C(10) C(11) 119.78(16) yes
C(6) C(11) C(10) 120.98(17) yes
N(4) C(12) C(9) 179.5(2) yes
N(2) C(1) H(1) 126.7 no
C(2) C(1) H(1) 126.6 no
C(1) C(2) H(2) 125.6 no
C(3) C(2) H(2) 125.6 no
N(1) C(3) H(3) 126.6 no
C(2) C(3) H(3) 126.5 no
N(1) C(4) H(4) 127.3 no
C(5) C(4) H(4) 127.3 no
C(6) C(7) H(5) 119.6 no
C(8) C(7) H(5) 119.5 no
C(7) C(8) H(6) 119.9 no
C(9) C(8) H(6) 119.9 no
C(9) C(10) H(7) 120.1 no
C(11) C(10) H(7) 120.1 no
C(6) C(11) H(8) 119.6 no
C(10) C(11) H(8) 119.5 no

loop_
_geom_bond_atom_site_label_1
_geom_bond_atom_site_label_2
_geom_bond_distance
_geom_bond_publ_flag
N(1) N(2) 1.3798(18) yes
N(1) C(3) 1.370(2) yes
N(1) C(4) 1.383(2) yes
N(2) N(3) 1.351(2) yes
N(2) C(1) 1.358(2) yes
N(3) C(5) 1.367(2) yes
N(4) C(12) 1.148(3) yes
C(1) C(2) 1.389(2) yes
C(2) C(3) 1.387(2) yes
C(4) C(5) 1.379(2) yes
C(5) C(6) 1.464(2) yes
C(6) C(7) 1.398(2) yes
C(6) C(11) 1.397(2) yes
C(7) C(8) 1.377(2) yes
C(8) C(9) 1.393(2) yes
C(9) C(10) 1.397(2) yes
C(9) C(12) 1.434(3) yes
C(10) C(11) 1.383(2) yes
C(1) H(1) 0.950 no
C(2) H(2) 0.950 no
C(3) H(3) 0.950 no
C(4) H(4) 0.950 no
C(7) H(5) 0.950 no
C(8) H(6) 0.950 no
C(10) H(7) 0.950 no
C(11) H(8) 0.950 no

loop_
_geom_contact_atom_site_label_1
_geom_contact_atom_site_label_2
_geom_contact_distance
_geom_contact_site_symmetry_2
N(1) N(3) 2.271(2) .
N(1) C(1) 2.235(2) .
N(1) C(2) 2.215(2) .
N(1) C(5) 2.196(2) .
N(1) C(10) 3.539(2) 3_565
N(1) C(11) 3.486(2) 3_565
N(2) C(2) 2.204(2) .
N(2) C(3) 2.227(2) .
N(2) C(4) 2.209(2) .
N(2) C(5) 2.133(2) .
N(2) C(6) 3.532(2) .
N(2) C(6) 3.527(2) 3_565
N(2) C(7) 3.484(2) 3_565
N(2) C(8) 3.581(2) 3_565
N(3) N(1) 2.271(2) .
N(3) C(1) 2.531(2) .
N(3) C(1) 3.355(2) 3_665
N(3) C(2) 3.552(2) .
N(3) C(3) 3.450(2) .
N(3) C(4) 2.283(2) .
N(3) C(5) 3.588(2) 3_565
N(3) C(6) 2.449(2) .
N(3) C(6) 3.322(2) 3_565
N(3) C(7) 3.414(2) 3_565
N(3) C(8) 3.511(2) 1_655
N(3) C(11) 2.863(2) .
N(4) C(2) 3.440(3) 1_456
N(4) C(3) 3.541(2) 1_556
N(4) C(8) 3.478(2) .
N(4) C(9) 2.582(3) .
N(4) C(10) 3.516(3) .
C(1) N(1) 2.235(2) .
C(1) N(3) 2.531(2) .
C(1) N(3) 3.355(2) 3_665
C(1) C(3) 2.258(2) .
C(1) C(4) 3.424(2) .
C(1) C(5) 3.490(2) .
C(1) C(7) 3.569(2) 1_655
C(1) C(8) 3.372(2) 3_565
C(1) C(9) 3.480(2) 3_565
C(2) N(1) 2.215(2) .
C(2) N(2) 2.204(2) .
C(2) N(3) 3.552(2) .
C(2) N(4) 3.440(3) 1_654
C(2) C(4) 3.598(3) .
C(2) C(4) 3.597(2) 4_555
C(2) C(9) 3.524(2) 3_565
C(2) C(12) 3.596(2) 3_565
C(3) N(2) 2.227(2) .
C(3) N(3) 3.450(2) .
C(3) N(4) 3.541(2) 1_554
C(3) C(1) 2.258(2) .
C(3) C(4) 2.631(2) .
C(3) C(5) 3.566(2) .
C(3) C(10) 3.586(2) 3_565
C(4) N(2) 2.209(2) .
C(4) N(3) 2.283(2) .
C(4) C(1) 3.424(2) .
C(4) C(2) 3.598(3) .
C(4) C(2) 3.597(2) 4_455
C(4) C(3) 2.631(2) .
C(4) C(6) 2.552(2) .
C(4) C(7) 3.019(2) .
C(4) C(11) 3.505(2) 3_565
C(5) N(1) 2.196(2) .
C(5) N(2) 2.133(2) .
C(5) N(3) 3.588(2) 3_565
C(5) C(1) 3.490(2) .
C(5) C(3) 3.566(2) .
C(5) C(5) 3.426(2) 3_565
C(5) C(6) 3.447(2) 3_565
C(5) C(7) 2.484(2) .
C(5) C(7) 3.479(2) 4_555
C(5) C(11) 2.491(2) .
C(6) N(2) 3.532(2) .
C(6) N(2) 3.527(2) 3_565
C(6) N(3) 2.449(2) .
C(6) N(3) 3.322(2) 3_565
C(6) C(4) 2.552(2) .
C(6) C(5) 3.447(2) 3_565
C(6) C(8) 2.414(2) .
C(6) C(8) 3.462(2) 4_555
C(6) C(9) 2.796(2) .
C(6) C(10) 2.419(2) .
C(7) N(2) 3.484(2) 3_565
C(7) N(3) 3.414(2) 3_565
C(7) C(1) 3.569(2) 1_455
C(7) C(4) 3.019(2) .
C(7) C(5) 2.484(2) .
C(7) C(5) 3.479(2) 4_455
C(7) C(9) 2.401(2) .
C(7) C(10) 2.776(2) .
C(7) C(11) 2.402(2) .
C(8) N(2) 3.581(2) 3_565
C(8) N(3) 3.511(2) 1_455
C(8) N(4) 3.478(2) .
C(8) C(1) 3.372(2) 3_565
C(8) C(6) 2.414(2) .
C(8) C(6) 3.462(2) 4_455
C(8) C(10) 2.412(2) .
C(8) C(11) 2.773(2) .
C(8) C(11) 3.577(2) 4_455
C(8) C(12) 2.439(2) .
C(9) N(4) 2.582(3) .
C(9) C(1) 3.480(2) 3_565
C(9) C(2) 3.524(2) 3_565
C(9) C(6) 2.796(2) .
C(9) C(7) 2.401(2) .
C(9) C(11) 2.405(2) .
C(10) N(1) 3.539(2) 3_565
C(10) N(4) 3.516(3) .
C(10) C(3) 3.586(2) 3_565
C(10) C(6) 2.419(2) .
C(10) C(7) 2.776(2) .
C(10) C(8) 2.412(2) .
C(10) C(12) 2.465(3) .
C(11) N(1) 3.486(2) 3_565
C(11) N(3) 2.863(2) .
C(11) C(4) 3.505(2) 3_565
C(11) C(5) 2.491(2) .
C(11) C(7) 2.402(2) .
C(11) C(8) 2.773(2) .
C(11) C(8) 3.577(2) 4_555
C(11) C(9) 2.405(2) .
C(12) C(2) 3.596(2) 3_565
C(12) C(8) 2.439(2) .
C(12) C(10) 2.465(3) .
N(1) H(1) 3.153 .
N(1) H(2) 3.132 .
N(1) H(3) 2.082 .
N(1) H(4) 2.100 .
N(1) H(4) 2.788 4_555
N(1) H(5) 3.330 4_555
N(2) H(1) 2.071 .
N(2) H(1) 3.442 3_665
N(2) H(2) 3.120 .
N(2) H(3) 3.147 .
N(2) H(4) 3.134 .
N(2) H(4) 3.021 4_555
N(2) H(5) 3.150 1_655
N(2) H(5) 3.473 4_555
N(3) H(1) 2.935 .
N(3) H(1) 2.535 3_665
N(3) H(4) 3.196 .
N(3) H(5) 3.340 1_655
N(3) H(5) 3.563 3_565
N(3) H(5) 3.265 4_555
N(3) H(6) 2.975 1_655
N(3) H(8) 2.539 .
N(4) H(2) 2.507 1_456
N(4) H(3) 2.907 1_556
N(4) H(3) 2.989 4_456
N(4) H(6) 3.434 .
N(4) H(7) 3.500 .
N(4) H(7) 3.067 3_566
C(1) H(2) 2.089 .
C(1) H(3) 3.176 .
C(1) H(4) 3.174 1_655
C(1) H(4) 3.234 4_555
C(1) H(5) 2.858 1_655
C(1) H(6) 3.539 3_565
C(1) H(8) 3.181 3_665
C(2) H(1) 2.099 .
C(2) H(3) 2.096 .
C(2) H(3) 3.301 4_555
C(2) H(4) 3.518 1_655
C(2) H(4) 3.124 4_555
C(2) H(7) 3.445 1_554
C(3) H(1) 3.176 .
C(3) H(2) 2.088 .
C(3) H(2) 3.470 4_455
C(3) H(4) 3.091 .
C(3) H(4) 2.855 4_555
C(3) H(7) 3.383 1_554
C(4) H(1) 3.212 1_455
C(4) H(3) 3.079 .
C(4) H(4) 3.393 4_555
C(4) H(5) 2.711 .
C(4) H(5) 2.976 4_555
C(4) H(8) 3.437 3_565
C(5) H(1) 3.552 3_665
C(5) H(4) 2.095 .
C(5) H(5) 2.645 .
C(5) H(5) 2.903 4_555
C(5) H(6) 3.498 4_555
C(5) H(8) 2.655 .
C(6) H(4) 2.878 .
C(6) H(5) 2.041 .
C(6) H(5) 3.393 4_555
C(6) H(6) 3.270 .
C(6) H(6) 2.920 4_555
C(6) H(7) 3.275 .
C(6) H(8) 2.041 .
C(7) H(1) 3.110 1_455
C(7) H(4) 2.886 .
C(7) H(6) 2.026 .
C(7) H(6) 3.028 4_555
C(7) H(8) 3.261 .
C(8) H(1) 3.360 3_565
C(8) H(5) 2.022 .
C(8) H(6) 3.389 4_555
C(8) H(7) 3.271 .
C(8) H(8) 3.599 1_455
C(9) H(3) 3.533 1_556
C(9) H(5) 3.256 .
C(9) H(6) 2.040 .
C(9) H(7) 2.046 .
C(9) H(8) 3.261 .
C(10) H(3) 3.487 1_556
C(10) H(6) 3.270 .
C(10) H(6) 3.520 4_555
C(10) H(8) 2.026 .
C(11) H(1) 3.266 3_665
C(11) H(5) 3.261 .
C(11) H(6) 3.592 1_655
C(11) H(6) 3.180 4_555
C(11) H(7) 2.033 .
C(12) H(2) 3.510 3_565
C(12) H(3) 2.927 1_556
C(12) H(6) 2.603 .
C(12) H(7) 2.645 .
C(12) H(7) 3.262 3_566
H(1) N(1) 3.153 .
H(1) N(2) 2.071 .
H(1) N(2) 3.442 3_665
H(1) N(3) 2.935 .
H(1) N(3) 2.535 3_665
H(1) C(2) 2.099 .
H(1) C(3) 3.176 .
H(1) C(4) 3.212 1_655
H(1) C(5) 3.552 3_665
H(1) C(7) 3.110 1_655
H(1) C(8) 3.360 3_565
H(1) C(11) 3.266 3_665
H(1) H(2) 2.508 .
H(1) H(4) 2.737 1_655
H(1) H(5) 2.542 1_655
H(1) H(6) 3.277 3_565
H(1) H(8) 2.441 3_665
H(2) N(1) 3.132 .
H(2) N(2) 3.120 .
H(2) N(4) 2.507 1_654
H(2) C(1) 2.089 .
H(2) C(3) 2.088 .
H(2) C(3) 3.470 4_555
H(2) C(12) 3.510 3_565
H(2) H(1) 2.508 .
H(2) H(3) 2.505 .
H(2) H(3) 2.896 4_555
H(2) H(4) 3.405 1_655
H(2) H(7) 3.075 1_554
H(2) H(8) 3.458 3_665
H(3) N(1) 2.082 .
H(3) N(2) 3.147 .
H(3) N(4) 2.907 1_554
H(3) N(4) 2.989 4_554
H(3) C(1) 3.176 .
H(3) C(2) 2.096 .
H(3) C(2) 3.301 4_455
H(3) C(4) 3.079 .
H(3) C(9) 3.533 1_554
H(3) C(10) 3.487 1_554
H(3) C(12) 2.927 1_554
H(3) H(2) 2.505 .
H(3) H(2) 2.896 4_455
H(3) H(4) 3.275 .
H(3) H(4) 3.248 4_555
H(3) H(7) 2.960 1_554
H(4) N(1) 2.100 .
H(4) N(1) 2.788 4_455
H(4) N(2) 3.134 .
H(4) N(2) 3.021 4_455
H(4) N(3) 3.196 .
H(4) C(1) 3.174 1_455
H(4) C(1) 3.234 4_455
H(4) C(2) 3.518 1_455
H(4) C(2) 3.124 4_455
H(4) C(3) 3.091 .
H(4) C(3) 2.855 4_455
H(4) C(4) 3.393 4_455
H(4) C(5) 2.095 .
H(4) C(6) 2.878 .
H(4) C(7) 2.886 .
H(4) H(1) 2.737 1_455
H(4) H(2) 3.405 1_455
H(4) H(3) 3.275 .
H(4) H(3) 3.248 4_455
H(4) H(5) 2.300 .
H(4) H(5) 3.302 4_555
H(4) H(8) 3.515 3_565
H(5) N(1) 3.330 4_455
H(5) N(2) 3.150 1_455
H(5) N(2) 3.473 4_455
H(5) N(3) 3.340 1_455
H(5) N(3) 3.563 3_565
H(5) N(3) 3.265 4_455
H(5) C(1) 2.858 1_455
H(5) C(4) 2.711 .
H(5) C(4) 2.976 4_455
H(5) C(5) 2.645 .
H(5) C(5) 2.903 4_455
H(5) C(6) 2.041 .
H(5) C(6) 3.393 4_455
H(5) C(8) 2.022 .
H(5) C(9) 3.256 .
H(5) C(11) 3.261 .
H(5) H(1) 2.542 1_455
H(5) H(4) 2.300 .
H(5) H(4) 3.302 4_455
H(5) H(6) 2.319 .
H(5) H(6) 3.402 4_555
H(6) N(3) 2.975 1_455
H(6) N(4) 3.434 .
H(6) C(1) 3.539 3_565
H(6) C(5) 3.498 4_455
H(6) C(6) 3.270 .
H(6) C(6) 2.920 4_455
H(6) C(7) 2.026 .
H(6) C(7) 3.028 4_455
H(6) C(8) 3.389 4_455
H(6) C(9) 2.040 .
H(6) C(10) 3.270 .
H(6) C(10) 3.520 4_455
H(6) C(11) 3.592 1_455
H(6) C(11) 3.180 4_455
H(6) C(12) 2.603 .
H(6) H(1) 3.277 3_565
H(6) H(5) 2.319 .
H(6) H(5) 3.402 4_455
H(6) H(8) 2.937 1_455
H(7) N(4) 3.500 .
H(7) N(4) 3.067 3_566
H(7) C(2) 3.445 1_556
H(7) C(3) 3.383 1_556
H(7) C(6) 3.275 .
H(7) C(8) 3.271 .
H(7) C(9) 2.046 .
H(7) C(11) 2.033 .
H(7) C(12) 2.645 .
H(7) C(12) 3.262 3_566
H(7) H(2) 3.075 1_556
H(7) H(3) 2.960 1_556
H(7) H(7) 3.394 3_566
H(7) H(8) 2.327 .
H(8) N(3) 2.539 .
H(8) C(1) 3.181 3_665
H(8) C(4) 3.437 3_565
H(8) C(5) 2.655 .
H(8) C(6) 2.041 .
H(8) C(7) 3.261 .
H(8) C(8) 3.599 1_655
H(8) C(9) 3.261 .
H(8) C(10) 2.026 .
H(8) H(1) 2.441 3_665
H(8) H(2) 3.458 3_665
H(8) H(4) 3.515 3_565
H(8) H(6) 2.937 1_655
H(8) H(7) 2.327 .

loop_
_geom_torsion_atom_site_label_1
_geom_torsion_atom_site_label_2
_geom_torsion_atom_site_label_3
_geom_torsion_atom_site_label_4
_geom_torsion
N(2) N(1) C(3) C(2) -0.45(18)
C(3) N(1) N(2) N(3) -178.45(13)
C(3) N(1) N(2) C(1) 0.56(17)
N(2) N(1) C(4) C(5) -1.13(17)
C(4) N(1) N(2) N(3) 1.30(17)
C(4) N(1) N(2) C(1) -179.69(13)
C(3) N(1) C(4) C(5) 178.4(2)
C(4) N(1) C(3) C(2) 179.98(18)
N(1) N(2) N(3) C(5) -0.87(16)
N(1) N(2) C(1) C(2) -0.44(18)
N(3) N(2) C(1) C(2) 178.20(17)
C(1) N(2) N(3) C(5) -179.47(18)
N(2) N(3) C(5) C(4) 0.10(18)
N(2) N(3) C(5) C(6) 178.55(14)
N(2) C(1) C(2) C(3) 0.2(2)
C(1) C(2) C(3) N(1) 0.2(2)
N(1) C(4) C(5) N(3) 0.67(19)
N(1) C(4) C(5) C(6) -177.63(15)
N(3) C(5) C(6) C(7) 177.82(14)
N(3) C(5) C(6) C(11) -3.5(2)
C(4) C(5) C(6) C(7) -4.0(2)
C(4) C(5) C(6) C(11) 174.70(17)
C(5) C(6) C(7) C(8) 179.24(15)
C(5) C(6) C(11) C(10) -178.78(15)
C(7) C(6) C(11) C(10) -0.05(19)
C(11) C(6) C(7) C(8) 0.5(2)
C(6) C(7) C(8) C(9) -0.8(2)
C(7) C(8) C(9) C(10) 0.7(2)
C(7) C(8) C(9) C(12) 179.50(16)
C(8) C(9) C(10) C(11) -0.2(2)
C(12) C(9) C(10) C(11) -179.03(17)
C(9) C(10) C(11) C(6) -0.1(2)

loop_
_cod_related_entry_id
_cod_related_entry_database
_cod_related_entry_code
1 ChemSpider 30660259
